data_4311069
loop_
_publ_author_name
'Bhaskar M. Ramachandran'
'Patrick J. Carroll'
'Larry G. Sneddon'

_publ_section_title
;
 Syntheses of Functionalized Ferratricarbadecaboranyl Complexes
;
_journal_name_full 'Inorganic Chemistry'
_journal_page_first 3467
_journal_page_last 3474
_journal_paper_doi 10.1021/ic049827a
_journal_volume 43
_journal_year 2004
_chemical_formula_sum 'C13 H22 B7 Fe N'
_chemical_formula_weight 323.84
_space_group_IT_number 14
_symmetry_cell_setting monoclinic
_symmetry_Int_Tables_number 14
_symmetry_space_group_name_Hall '-P 2ybc'
_symmetry_space_group_name_H-M 'P 1 21/c 1'
_atom_sites_solution_hydrogens geom
_atom_sites_solution_primary direct
_atom_sites_solution_secondary difmap
_audit_creation_method SHELXL
_cell_angle_alpha 90.00
_cell_angle_beta 95.635(1)
_cell_angle_gamma 90.00
_cell_formula_units_Z 4
_cell_length_a 8.0275(1)
_cell_length_b 9.5860(1)
_cell_length_c 21.2344(4)
_cell_measurement_temperature 200(2)
_cell_volume 1626.13(4)
_computing_structure_refinement 'SHELXL-93 (Sheldrick, 1993)'
_computing_structure_solution 'SIR92 (Altomare, 1993)'
_diffrn_ambient_temperature 200(2)
_diffrn_measurement_device 'image plate area detector'
_diffrn_measurement_device_type 'Rigaku R-AXIS IIc'
_diffrn_measurement_method 'phi oscillations'
_diffrn_radiation_monochromator graphite
_diffrn_radiation_source 'rotating anode'
_diffrn_radiation_type MoK\a
_diffrn_radiation_wavelength 0.71069
_diffrn_reflns_av_R_equivalents 0.0370
_diffrn_reflns_av_sigmaI/netI 0.0230
_diffrn_reflns_limit_h_max 9
_diffrn_reflns_limit_h_min -9
_diffrn_reflns_limit_k_max 11
_diffrn_reflns_limit_k_min -11
_diffrn_reflns_limit_l_max 25
_diffrn_reflns_limit_l_min -25
_diffrn_reflns_number 13047
_diffrn_reflns_theta_max 25.35
_diffrn_reflns_theta_min 2.55
_exptl_absorpt_coefficient_mu 0.915
_exptl_absorpt_correction_type none
_exptl_crystal_density_diffrn 1.323
_exptl_crystal_F_000 672
_exptl_crystal_size_max 0.32
_exptl_crystal_size_mid 0.18
_exptl_crystal_size_min 0.02
_refine_diff_density_max 0.203
_refine_diff_density_min -0.456
_refine_diff_density_rms 0.053
_refine_ls_extinction_method none
_refine_ls_goodness_of_fit_all 1.104
_refine_ls_goodness_of_fit_obs 1.116
_refine_ls_matrix_type full
_refine_ls_number_parameters 267
_refine_ls_number_reflns 2958
_refine_ls_number_restraints 0
_refine_ls_restrained_S_all 1.104
_refine_ls_restrained_S_obs 1.116
_refine_ls_R_factor_all 0.0437
_refine_ls_R_factor_obs 0.0390
_refine_ls_shift/esd_max 0.000
_refine_ls_shift/esd_mean 0.000
_refine_ls_structure_factor_coef Fsqd
_refine_ls_weighting_details 'w=1/[\s^2^(Fo^2^)+(0.0335P)^2^+1.4909P] where P=(Fo^2^+2Fc^2^)/3'
_refine_ls_weighting_scheme calc
_refine_ls_wR_factor_all 0.0867
_refine_ls_wR_factor_obs 0.0844
_reflns_number_observed 2758
_reflns_number_total 2958
_reflns_observed_criterion >2sigma(I)
_cod_data_source_file ic049827asi20040211_090402.cif
_cod_data_source_block cmpd5(up3159)
_cod_depositor_comments
;
The following automatic conversions were performed:

'_refine_ls_weighting_scheme' value 'calc
w=1/[\s^2^(Fo^2^)+(0.0335P)^2^+1.4909P] where P=(Fo^2^+2Fc^2^)/3' was
changed to 'calc'. New tag '_refine_ls_weighting_details' was
created. The value of the new tag was set to
'w=1/[\s^2^(Fo^2^)+(0.0335P)^2^+1.4909P] where P=(Fo^2^+2Fc^2^)/3'.

Automatic conversion script
Id: cif_fix_values 3143 2015-03-26 13:38:13Z robertas 
;
_cod_original_sg_symbol_H-M 'P 21/c '
_cod_database_code 4311069

loop_
_symmetry_equiv_pos_as_xyz
'x, y, z'
'-x, y+1/2, -z+1/2'
'-x, -y, -z'
'x, -y-1/2, z-1/2'

loop_
_atom_site_aniso_label
_atom_site_aniso_U_11
_atom_site_aniso_U_22
_atom_site_aniso_U_33
_atom_site_aniso_U_23
_atom_site_aniso_U_13
_atom_site_aniso_U_12
Fe1 0.0212(2) 0.0300(2) 0.0251(2) -0.00112(14) 0.00124(12) -0.00018(13)
C2 0.0252(11) 0.0271(12) 0.0241(11) 0.0002(9) 0.0041(9) 0.0013(9)
C3 0.0303(13) 0.0350(13) 0.0396(14) -0.0045(11) -0.0018(11) 0.0077(11)
C4 0.0289(12) 0.0337(13) 0.0253(11) 0.0032(10) 0.0054(9) 0.0004(10)
B5 0.0228(12) 0.0291(14) 0.0268(13) 0.0002(11) 0.0023(10) -0.0004(10)
B6 0.0330(15) 0.0256(13) 0.0309(14) 0.0024(11) 0.0004(11) -0.0015(11)
B7 0.0314(15) 0.039(2) 0.0327(14) -0.0113(13) 0.0062(11) 0.0025(12)
B8 0.0256(13) 0.0360(15) 0.0280(13) 0.0010(12) 0.0002(10) 0.0011(11)
B9 0.038(2) 0.0314(15) 0.0366(15) -0.0069(13) 0.0015(12) 0.0019(12)
B10 0.0322(15) 0.037(2) 0.0260(13) -0.0050(12) -0.0010(11) 0.0002(12)
B11 0.0267(14) 0.0326(14) 0.0303(14) -0.0034(12) 0.0009(11) -0.0037(11)
C12 0.0334(13) 0.0258(12) 0.0323(13) 0.0049(10) 0.0078(10) 0.0036(10)
C13 0.0319(13) 0.0244(12) 0.0312(13) 0.0011(10) 0.0054(10) 0.0018(10)
C14 0.0355(14) 0.0274(13) 0.0380(14) -0.0047(11) 0.0072(11) -0.0015(10)
C15 0.042(2) 0.037(2) 0.044(2) -0.0134(13) 0.0089(12) -0.0018(12)
C16 0.046(2) 0.040(2) 0.048(2) -0.0109(13) 0.0124(13) 0.0050(13)
N17 0.049(2) 0.078(2) 0.079(2) -0.024(2) 0.0117(15) 0.0086(15)
C18 0.043(2) 0.055(2) 0.044(2) 0.0040(14) -0.0044(13) -0.0226(14)
C19 0.0352(14) 0.048(2) 0.048(2) -0.0194(14) -0.0091(12) -0.0013(12)
C20 0.0347(14) 0.067(2) 0.0304(13) -0.0015(13) -0.0042(11) -0.0101(13)
C21 0.0357(15) 0.052(2) 0.051(2) -0.0040(14) -0.0179(13) 0.0043(13)
C22 0.0224(13) 0.078(2) 0.048(2) -0.016(2) 0.0031(11) -0.0037(13)

loop_
_atom_site_label
_atom_site_type_symbol
_atom_site_fract_x
_atom_site_fract_y
_atom_site_fract_z
_atom_site_U_iso_or_equiv
_atom_site_thermal_displace_type
_atom_site_occupancy
_atom_site_calc_flag
_atom_site_refinement_flags
_atom_site_disorder_group
Fe1 Fe 0.53817(4) 0.80331(3) 0.625854(14) 0.02549(12) Uani 1 d . .
C2 C 0.7415(3) 0.7006(2) 0.65981(10) 0.0254(5) Uani 1 d . .
C3 C 0.5435(3) 0.9964(3) 0.65574(12) 0.0353(6) Uani 1 d . .
C4 C 0.6860(3) 0.7621(3) 0.71926(11) 0.0291(5) Uani 1 d . .
B5 B 0.8149(3) 0.8217(3) 0.61979(12) 0.0262(5) Uani 1 d . .
B6 B 0.7029(3) 0.9896(3) 0.61770(13) 0.0300(6) Uani 1 d . .
B7 B 0.5674(4) 0.9148(3) 0.72034(13) 0.0342(6) Uani 1 d . .
B8 B 0.8943(3) 0.7914(3) 0.70130(13) 0.0300(6) Uani 1 d . .
B9 B 0.7104(4) 1.0522(3) 0.69933(14) 0.0354(6) Uani 1 d . .
B10 B 0.7885(3) 0.9113(3) 0.74498(13) 0.0321(6) Uani 1 d . .
B11 B 0.8828(3) 0.9614(3) 0.67416(13) 0.0300(6) Uani 1 d . .
C12 C 0.7694(3) 0.5437(2) 0.65629(12) 0.0302(5) Uani 1 d . .
C13 C 0.8715(3) 0.4965(2) 0.60341(12) 0.0290(5) Uani 1 d . .
C14 C 0.8731(3) 0.3381(3) 0.59956(13) 0.0334(6) Uani 1 d . .
C15 C 0.9772(4) 0.2789(3) 0.54910(14) 0.0408(6) Uani 1 d . .
C16 C 1.1575(4) 0.2929(3) 0.56580(14) 0.0440(7) Uani 1 d . .
N17 N 1.2979(4) 0.3007(3) 0.57956(15) 0.0684(8) Uani 1 d . .
C18 C 0.3625(4) 0.6456(3) 0.61610(14) 0.0480(7) Uani 1 d . .
C19 C 0.4586(3) 0.6440(3) 0.56372(14) 0.0446(7) Uani 1 d . .
C20 C 0.4395(3) 0.7726(3) 0.53278(12) 0.0446(7) Uani 1 d . .
C21 C 0.3301(3) 0.8536(3) 0.56514(14) 0.0479(7) Uani 1 d . .
C22 C 0.2833(3) 0.7762(4) 0.61653(14) 0.0495(8) Uani 1 d . .
H3 H 0.4506(37) 1.0576(30) 0.6459(13) 0.047(8) Uiso 1 d . .
H4 H 0.6617(32) 0.6947(27) 0.7511(13) 0.037(7) Uiso 1 d . .
H5 H 0.8853(32) 0.7970(26) 0.5796(12) 0.036(7) Uiso 1 d . .
H6 H 0.7161(30) 1.0539(26) 0.5749(12) 0.034(7) Uiso 1 d . .
H7 H 0.4755(34) 0.9169(28) 0.7565(13) 0.044(8) Uiso 1 d . .
H8 H 1.0002(32) 0.7311(26) 0.7215(12) 0.034(7) Uiso 1 d . .
H9 H 0.7126(34) 1.1574(31) 0.7168(13) 0.046(8) Uiso 1 d . .
H10 H 0.8333(32) 0.9185(28) 0.7955(13) 0.040(7) Uiso 1 d . .
H11 H 1.0016(32) 1.0179(27) 0.6726(12) 0.036(7) Uiso 1 d . .
H12B H 0.8270(31) 0.5156(26) 0.6962(12) 0.031(7) Uiso 1 d . .
H12A H 0.6574(37) 0.4968(29) 0.6523(13) 0.046(8) Uiso 1 d . .
H13A H 0.8264(32) 0.5357(27) 0.5630(13) 0.035(7) Uiso 1 d . .
H13B H 0.9911(35) 0.5321(28) 0.6116(12) 0.038(7) Uiso 1 d . .
H14B H 0.9123(32) 0.3006(26) 0.6413(13) 0.033(7) Uiso 1 d . .
H14A H 0.7600(39) 0.3063(29) 0.5896(13) 0.046(8) Uiso 1 d . .
H15A H 0.9553(40) 0.1775(36) 0.5435(15) 0.062(10) Uiso 1 d . .
H15B H 0.9518(38) 0.3268(33) 0.5099(16) 0.054(9) Uiso 1 d . .
H18 H 0.3534 0.5736 0.6449 0.063 Uiso 1 d . .
H19 H 0.5235 0.5699 0.5519 0.063 Uiso 1 d . .
H20 H 0.4903 0.7994 0.4971 0.063 Uiso 1 d . .
H21 H 0.2947 0.9437 0.5544 0.063 Uiso 1 d . .
H22 H 0.2122 0.8059 0.6459 0.063 Uiso 1 d . .

loop_
_atom_type_symbol
_atom_type_description
_atom_type_scat_dispersion_real
_atom_type_scat_dispersion_imag
_atom_type_scat_source
C C 0.0033 0.0016 'International Tables Vol C Tables 4.2.6.8 and 6.1.1.4'
H H 0.0000 0.0000 'International Tables Vol C Tables 4.2.6.8 and 6.1.1.4'
B B 0.0013 0.0007 'International Tables Vol C Tables 4.2.6.8 and 6.1.1.4'
N N 0.0061 0.0033 'International Tables Vol C Tables 4.2.6.8 and 6.1.1.4'
Fe Fe 0.3463 0.8444 'International Tables Vol C Tables 4.2.6.8 and 6.1.1.4'

loop_
_geom_angle_atom_site_label_1
_geom_angle_atom_site_label_2
_geom_angle_atom_site_label_3
_geom_angle
_geom_angle_site_symmetry_1
_geom_angle_site_symmetry_3
_geom_angle_publ_flag
C3 Fe1 C2 111.17(10) . . ?
C3 Fe1 C22 98.10(12) . . ?
C2 Fe1 C22 138.61(12) . . ?
C3 Fe1 C18 135.94(12) . . ?
C2 Fe1 C18 101.72(11) . . ?
C22 Fe1 C18 39.89(13) . . ?
C3 Fe1 C21 88.41(11) . . ?
C2 Fe1 C21 158.58(11) . . ?
C22 Fe1 C21 39.79(12) . . ?
C18 Fe1 C21 66.76(12) . . ?
C3 Fe1 C20 115.94(12) . . ?
C2 Fe1 C20 119.97(11) . . ?
C22 Fe1 C20 66.86(11) . . ?
C18 Fe1 C20 66.90(11) . . ?
C21 Fe1 C20 39.59(12) . . ?
C3 Fe1 C19 153.82(11) . . ?
C2 Fe1 C19 93.26(10) . . ?
C22 Fe1 C19 66.68(11) . . ?
C18 Fe1 C19 39.94(12) . . ?
C21 Fe1 C19 66.15(12) . . ?
C20 Fe1 C19 39.33(12) . . ?
C3 Fe1 B6 43.60(10) . . ?
C2 Fe1 B6 87.30(10) . . ?
C22 Fe1 B6 133.16(12) . . ?
C18 Fe1 B6 168.35(11) . . ?
C21 Fe1 B6 102.30(11) . . ?
C20 Fe1 B6 102.27(11) . . ?
C19 Fe1 B6 133.20(11) . . ?
C3 Fe1 C4 83.50(10) . . ?
C2 Fe1 C4 41.01(8) . . ?
C22 Fe1 C4 119.90(11) . . ?
C18 Fe1 C4 104.87(10) . . ?
C21 Fe1 C4 156.67(11) . . ?
C20 Fe1 C4 159.28(11) . . ?
C19 Fe1 C4 122.34(11) . . ?
B6 Fe1 C4 86.77(10) . . ?
C3 Fe1 B5 87.36(10) . . ?
C2 Fe1 B5 43.53(9) . . ?
C22 Fe1 B5 170.79(10) . . ?
C18 Fe1 B5 136.23(12) . . ?
C21 Fe1 B5 133.67(11) . . ?
C20 Fe1 B5 104.10(10) . . ?
C19 Fe1 B5 105.41(10) . . ?
B6 Fe1 B5 48.52(10) . . ?
C4 Fe1 B5 67.92(9) . . ?
C3 Fe1 B7 43.03(11) . . ?
C2 Fe1 B7 84.37(10) . . ?
C22 Fe1 B7 99.25(11) . . ?
C18 Fe1 B7 116.40(11) . . ?
C21 Fe1 B7 116.75(11) . . ?
C20 Fe1 B7 155.06(12) . . ?
C19 Fe1 B7 155.23(12) . . ?
B6 Fe1 B7 71.43(11) . . ?
C4 Fe1 B7 45.58(10) . . ?
B5 Fe1 B7 89.81(10) . . ?
C4 C2 C12 119.1(2) . . ?
C4 C2 B5 108.7(2) . . ?
C12 C2 B5 129.2(2) . . ?
C4 C2 B8 67.5(2) . . ?
C12 C2 B8 115.7(2) . . ?
B5 C2 B8 67.1(2) . . ?
C4 C2 Fe1 78.98(13) . . ?
C12 C2 Fe1 126.4(2) . . ?
B5 C2 Fe1 77.16(13) . . ?
B8 C2 Fe1 117.8(2) . . ?
B7 C3 B6 112.9(2) . . ?
B7 C3 B9 69.4(2) . . ?
B6 C3 B9 69.2(2) . . ?
B7 C3 Fe1 79.0(2) . . ?
B6 C3 Fe1 77.79(15) . . ?
B9 C3 Fe1 118.8(2) . . ?
B7 C3 H3 121.4(17) . . ?
B6 C3 H3 124.6(17) . . ?
B9 C3 H3 120.0(17) . . ?
Fe1 C3 H3 121.2(17) . . ?
C2 C4 B10 115.0(2) . . ?
C2 C4 B7 123.2(2) . . ?
B10 C4 B7 62.7(2) . . ?
C2 C4 B8 61.12(15) . . ?
B10 C4 B8 60.2(2) . . ?
B7 C4 B8 113.4(2) . . ?
C2 C4 Fe1 60.02(12) . . ?
B10 C4 Fe1 109.3(2) . . ?
B7 C4 Fe1 67.84(12) . . ?
B8 C4 Fe1 102.11(14) . . ?
C2 C4 H4 114.9(16) . . ?
B10 C4 H4 117.3(16) . . ?
B7 C4 H4 113.7(15) . . ?
B8 C4 H4 120.9(16) . . ?
Fe1 C4 H4 127.5(16) . . ?
C2 B5 B8 58.96(14) . . ?
C2 B5 B11 107.6(2) . . ?
B8 B5 B11 56.92(15) . . ?
C2 B5 B6 116.5(2) . . ?
B8 B5 B6 106.8(2) . . ?
B11 B5 B6 59.10(15) . . ?
C2 B5 Fe1 59.31(11) . . ?
B8 B5 Fe1 100.96(14) . . ?
B11 B5 Fe1 104.97(15) . . ?
B6 B5 Fe1 65.57(12) . . ?
C2 B5 H5 120.4(13) . . ?
B8 B5 H5 123.4(13) . . ?
B11 B5 H5 120.6(14) . . ?
B6 B5 H5 117.3(13) . . ?
Fe1 B5 H5 128.1(14) . . ?
C3 B6 B11 107.6(2) . . ?
C3 B6 B9 57.0(2) . . ?
B11 B6 B9 58.0(2) . . ?
C3 B6 B5 116.2(2) . . ?
B11 B6 B5 59.72(15) . . ?
B9 B6 B5 107.0(2) . . ?
C3 B6 Fe1 58.61(13) . . ?
B11 B6 Fe1 105.6(2) . . ?
B9 B6 Fe1 98.8(2) . . ?
B5 B6 Fe1 65.91(12) . . ?
C3 B6 H6 122.9(13) . . ?
B11 B6 H6 119.5(13) . . ?
B9 B6 H6 126.6(13) . . ?
B5 B6 H6 114.7(13) . . ?
Fe1 B6 H6 127.6(13) . . ?
C3 B7 C4 115.1(2) . . ?
C3 B7 B10 107.1(2) . . ?
C4 B7 B10 57.7(2) . . ?
C3 B7 B9 57.0(2) . . ?
C4 B7 B9 104.1(2) . . ?
B10 B7 B9 57.3(2) . . ?
C3 B7 Fe1 57.95(13) . . ?
C4 B7 Fe1 66.57(12) . . ?
B10 B7 Fe1 105.2(2) . . ?
B9 B7 Fe1 97.8(2) . . ?
C3 B7 H7 123.9(14) . . ?
C4 B7 H7 115.0(14) . . ?
B10 B7 H7 120.0(14) . . ?
B9 B7 H7 128.8(14) . . ?
Fe1 B7 H7 126.9(14) . . ?
C2 B8 B11 107.5(2) . . ?
C2 B8 B10 104.5(2) . . ?
B11 B8 B10 62.9(2) . . ?
C2 B8 C4 51.38(13) . . ?
B11 B8 C4 101.6(2) . . ?
B10 B8 C4 58.18(15) . . ?
C2 B8 B5 53.92(13) . . ?
B11 B8 B5 61.8(2) . . ?
B10 B8 B5 105.0(2) . . ?
C4 B8 B5 88.9(2) . . ?
C2 B8 H8 115.8(14) . . ?
B11 B8 H8 130.6(14) . . ?
B10 B8 H8 123.0(13) . . ?
C4 B8 H8 123.4(14) . . ?
B5 B8 H8 130.9(13) . . ?
C3 B9 B10 106.9(2) . . ?
C3 B9 B11 106.8(2) . . ?
B10 B9 B11 62.3(2) . . ?
C3 B9 B6 53.8(2) . . ?
B10 B9 B6 104.5(2) . . ?
B11 B9 B6 60.3(2) . . ?
C3 B9 B7 53.6(2) . . ?
B10 B9 B7 60.4(2) . . ?
B11 B9 B7 104.4(2) . . ?
B6 B9 B7 91.8(2) . . ?
C3 B9 H9 119.0(15) . . ?
B10 B9 H9 122.9(15) . . ?
B11 B9 H9 125.6(15) . . ?
B6 B9 H9 129.2(15) . . ?
B7 B9 H9 125.5(15) . . ?
C4 B10 B9 109.5(2) . . ?
C4 B10 B8 61.7(2) . . ?
B9 B10 B8 112.4(2) . . ?
C4 B10 B7 59.57(15) . . ?
B9 B10 B7 62.2(2) . . ?
B8 B10 B7 112.0(2) . . ?
C4 B10 B11 100.6(2) . . ?
B9 B10 B11 59.4(2) . . ?
B8 B10 B11 58.0(2) . . ?
B7 B10 B11 103.5(2) . . ?
C4 B10 H10 117.6(14) . . ?
B9 B10 H10 124.0(14) . . ?
B8 B10 H10 115.4(14) . . ?
B7 B10 H10 120.1(14) . . ?
B11 B10 H10 132.0(14) . . ?
B8 B11 B9 112.5(2) . . ?
B8 B11 B6 112.1(2) . . ?
B9 B11 B6 61.7(2) . . ?
B8 B11 B10 59.1(2) . . ?
B9 B11 B10 58.3(2) . . ?
B6 B11 B10 102.6(2) . . ?
B8 B11 B5 61.3(2) . . ?
B9 B11 B5 111.2(2) . . ?
B6 B11 B5 61.17(15) . . ?
B10 B11 B5 102.0(2) . . ?
B8 B11 H11 117.1(13) . . ?
B9 B11 H11 118.4(13) . . ?
B6 B11 H11 123.1(13) . . ?
B10 B11 H11 126.1(13) . . ?
B5 B11 H11 123.4(13) . . ?
C13 C12 C2 115.0(2) . . ?
C13 C12 H12B 108.6(15) . . ?
C2 C12 H12B 107.0(15) . . ?
C13 C12 H12A 110.3(16) . . ?
C2 C12 H12A 108.2(16) . . ?
H12B C12 H12A 107.4(22) . . ?
C14 C13 C12 110.1(2) . . ?
C14 C13 H13A 110.1(15) . . ?
C12 C13 H13A 110.8(15) . . ?
C14 C13 H13B 109.4(15) . . ?
C12 C13 H13B 109.9(15) . . ?
H13A C13 H13B 106.5(21) . . ?
C13 C14 C15 114.5(2) . . ?
C13 C14 H14B 108.8(15) . . ?
C15 C14 H14B 110.4(15) . . ?
C13 C14 H14A 108.4(17) . . ?
C15 C14 H14A 107.3(17) . . ?
H14B C14 H14A 107.2(22) . . ?
C16 C15 C14 113.1(2) . . ?
C16 C15 H15A 106.1(19) . . ?
C14 C15 H15A 110.1(19) . . ?
C16 C15 H15B 106.8(19) . . ?
C14 C15 H15B 110.3(19) . . ?
H15A C15 H15B 110.3(26) . . ?
N17 C16 C15 178.3(3) . . ?
C22 C18 C19 107.3(3) . . ?
C22 C18 Fe1 69.6(2) . . ?
C19 C18 Fe1 70.5(2) . . ?
C22 C18 H18 126.4(3) . . ?
C19 C18 H18 126.4(3) . . ?
Fe1 C18 H18 125.1(2) . . ?
C20 C19 C18 108.5(3) . . ?
C20 C19 Fe1 70.3(2) . . ?
C18 C19 Fe1 69.5(2) . . ?
C20 C19 H19 125.8(3) . . ?
C18 C19 H19 125.7(3) . . ?
Fe1 C19 H19 126.0(2) . . ?
C19 C20 C21 107.6(3) . . ?
C19 C20 Fe1 70.37(15) . . ?
C21 C20 Fe1 69.7(2) . . ?
C19 C20 H20 126.1(3) . . ?
C21 C20 H20 126.2(3) . . ?
Fe1 C20 H20 125.4(2) . . ?
C22 C21 C20 108.5(3) . . ?
C22 C21 Fe1 69.6(2) . . ?
C20 C21 Fe1 70.7(2) . . ?
C22 C21 H21 125.7(3) . . ?
C20 C21 H21 125.8(3) . . ?
Fe1 C21 H21 125.4(2) . . ?
C21 C22 C18 108.1(3) . . ?
C21 C22 Fe1 70.6(2) . . ?
C18 C22 Fe1 70.5(2) . . ?
C21 C22 H22 126.1(3) . . ?
C18 C22 H22 125.8(3) . . ?
Fe1 C22 H22 124.6(2) . . ?

loop_
_geom_bond_atom_site_label_1
_geom_bond_atom_site_label_2
_geom_bond_distance
_geom_bond_site_symmetry_2
_geom_bond_publ_flag
Fe1 C3 1.956(3) . ?
Fe1 C2 1.980(2) . ?
Fe1 C22 2.053(3) . ?
Fe1 C18 2.064(3) . ?
Fe1 C21 2.064(3) . ?
Fe1 C20 2.077(3) . ?
Fe1 C19 2.078(3) . ?
Fe1 B6 2.239(3) . ?
Fe1 C4 2.244(2) . ?
Fe1 B5 2.245(3) . ?
Fe1 B7 2.265(3) . ?
C2 C4 1.500(3) . ?
C2 C12 1.524(3) . ?
C2 B5 1.586(3) . ?
C2 B8 1.681(3) . ?
C3 B7 1.574(4) . ?
C3 B6 1.580(4) . ?
C3 B9 1.642(4) . ?
C3 H3 0.96(3) . ?
C4 B10 1.713(4) . ?
C4 B7 1.747(4) . ?
C4 B8 1.774(4) . ?
C4 H4 0.97(3) . ?
B5 B8 1.808(4) . ?
B5 B11 1.816(4) . ?
B5 B6 1.843(4) . ?
B5 H5 1.09(3) . ?
B6 B11 1.805(4) . ?
B6 B9 1.830(4) . ?
B6 H6 1.11(2) . ?
B7 B10 1.801(4) . ?
B7 B9 1.831(4) . ?
B7 H7 1.12(3) . ?
B8 B11 1.727(4) . ?
B8 B10 1.748(4) . ?
B8 H8 1.08(3) . ?
B9 B10 1.743(4) . ?
B9 B11 1.762(4) . ?
B9 H9 1.07(3) . ?
B10 B11 1.813(4) . ?
B10 H10 1.10(3) . ?
B11 H11 1.10(3) . ?
C12 C13 1.522(3) . ?
C12 H12B 0.96(3) . ?
C12 H12A 1.00(3) . ?
C13 C14 1.521(3) . ?
C13 H13A 0.97(3) . ?
C13 H13B 1.02(3) . ?
C14 C15 1.531(4) . ?
C14 H14B 0.98(3) . ?
C14 H14A 0.96(3) . ?
C15 C16 1.462(4) . ?
C15 H15A 0.99(3) . ?
C15 H15B 0.95(3) . ?
C16 N17 1.139(4) . ?
C18 C22 1.404(4) . ?
C18 C19 1.415(4) . ?
C18 H18 0.930(3) . ?
C19 C20 1.398(4) . ?
C19 H19 0.930(3) . ?
C20 C21 1.402(4) . ?
C20 H20 0.931(3) . ?
C21 C22 1.401(4) . ?
C21 H21 0.930(3) . ?
C22 H22 0.930(3) . ?
